data_7118484
loop_
_publ_author_name
'Hong, Seung Youn'
'Kwak, Jaesung'
'Chang, Sukbok'

_publ_section_title
;
 Rhodium-catalyzed selective CH functionalization of NNN tridentate
 chelating compounds via a rollover pathway.
;
_journal_issue 15
_journal_name_full 'Chemical communications (Cambridge, England)'
_journal_page_first 3159
_journal_page_last 3162
_journal_paper_doi 10.1039/c5cc09960a
_journal_volume 52
_journal_year 2016
_chemical_formula_moiety 'C19 H21 N3'
_chemical_formula_sum 'C19 H21 N3'
_chemical_formula_weight 291.39
_chemical_name_systematic 3',5'-Diethyl-2,2':6',2''-terpyridine
_space_group_IT_number 15
_symmetry_cell_setting monoclinic
_symmetry_space_group_name_Hall '-C 2yc'
_symmetry_space_group_name_H-M 'C 1 2/c 1'
_atom_sites_solution_hydrogens geom
_atom_sites_solution_primary direct
_atom_sites_solution_secondary difmap
_audit_creation_method SHELXL-97
_audit_update_record
;
2015-12-03 deposited with the CCDC.
2016-01-18 downloaded from the CCDC.
;
_cell_angle_alpha 90.00
_cell_angle_beta 110.4477(18)
_cell_angle_gamma 90.00
_cell_formula_units_Z 4
_cell_length_a 21.0859(12)
_cell_length_b 8.8941(5)
_cell_length_c 8.6908(5)
_cell_measurement_reflns_used 30990
_cell_measurement_temperature 120(2)
_cell_measurement_theta_max 34.48
_cell_measurement_theta_min 3.28
_cell_volume 1527.18(15)
_computing_cell_refinement 'Bruker SMART'
_computing_data_collection 'Bruker SMART'
_computing_data_reduction 'Bruker SAINT'
_computing_molecular_graphics 'Bruker SHELXTL'
_computing_publication_material 'Bruker SHELXTL'
_computing_structure_refinement 'SHELXL-97 (Sheldrick, 2008)'
_computing_structure_solution 'SHELXS-97 (Sheldrick, 2008)'
_diffrn_ambient_temperature 120(2)
_diffrn_measured_fraction_theta_full 0.997
_diffrn_measured_fraction_theta_max 0.997
_diffrn_measurement_device_type 'Photon 100 CMOS detector'
_diffrn_measurement_method 'phi and omega scans'
_diffrn_radiation_monochromator graphite
_diffrn_radiation_source 'fine-focus sealed tube'
_diffrn_radiation_type MoK\a
_diffrn_radiation_wavelength 0.71073
_diffrn_reflns_av_R_equivalents 0.0284
_diffrn_reflns_av_sigmaI/netI 0.0148
_diffrn_reflns_limit_h_max 33
_diffrn_reflns_limit_h_min -33
_diffrn_reflns_limit_k_max 14
_diffrn_reflns_limit_k_min -14
_diffrn_reflns_limit_l_max 13
_diffrn_reflns_limit_l_min -13
_diffrn_reflns_number 30990
_diffrn_reflns_theta_full 34.48
_diffrn_reflns_theta_max 34.48
_diffrn_reflns_theta_min 3.28
_exptl_absorpt_coefficient_mu 0.076
_exptl_absorpt_correction_T_max 0.9894
_exptl_absorpt_correction_T_min 0.9849
_exptl_absorpt_correction_type multi-scan
_exptl_absorpt_process_details SADABS
_exptl_crystal_colour colorless
_exptl_crystal_density_diffrn 1.267
_exptl_crystal_density_meas ?
_exptl_crystal_density_method 'not measured'
_exptl_crystal_description platy
_exptl_crystal_F_000 624
_exptl_crystal_size_max 0.20
_exptl_crystal_size_mid 0.16
_exptl_crystal_size_min 0.14
_refine_diff_density_max 0.546
_refine_diff_density_min -0.832
_refine_diff_density_rms 0.070
_refine_ls_extinction_method none
_refine_ls_goodness_of_fit_ref 1.094
_refine_ls_hydrogen_treatment constr
_refine_ls_matrix_type full
_refine_ls_number_parameters 101
_refine_ls_number_reflns 3224
_refine_ls_number_restraints 0
_refine_ls_restrained_S_all 1.094
_refine_ls_R_factor_all 0.0611
_refine_ls_R_factor_gt 0.0506
_refine_ls_shift/su_max 0.001
_refine_ls_shift/su_mean 0.000
_refine_ls_structure_factor_coef Fsqd
_refine_ls_weighting_details 'calc w=1/[\s^2^(Fo^2^)+(0.0842P)^2^+0.7749P] where P=(Fo^2^+2Fc^2^)/3'
_refine_ls_weighting_scheme calc
_refine_ls_wR_factor_gt 0.1442
_refine_ls_wR_factor_ref 0.1534
_reflns_number_gt 2665
_reflns_number_total 3224
_reflns_threshold_expression >2sigma(I)
_cod_data_source_file c5cc09960a2.cif
_cod_data_source_block n0372b-1
_cod_depositor_comments
;
The following automatic conversions were performed:

'_symmetry_cell_setting' value 'Monoclinic' changed to 'monoclinic'
according to
/usr/data/users/saulius/crontab/automatic-downloads/rss-feeds/RSC/lib/dictionaries/cif_core.dic
dictionary named 'cif_core.dic' version 2.4.2 from 2011-04-26.

'_exptl_crystal_density_meas' value 'not measured' was changed to '?'
- the value is perceived as not measured.

Automatic conversion script
Id: cif_fix_values 4268 2015-11-12 08:31:59Z antanas 

 Adding full bibliography for 7118484--7118485.cif.
;
_cod_original_sg_symbol_H-M C2/c
_cod_database_code 7118484
_audit_block_doi 10.5517/cc1kbls8

loop_
_symmetry_equiv_pos_as_xyz
'x, y, z'
'-x, y, -z+1/2'
'x+1/2, y+1/2, z'
'-x+1/2, y+1/2, -z+1/2'
'-x, -y, -z'
'x, -y, z-1/2'
'-x+1/2, -y+1/2, -z'
'x+1/2, -y+1/2, z-1/2'

loop_
_atom_site_label
_atom_site_type_symbol
_atom_site_fract_x
_atom_site_fract_y
_atom_site_fract_z
_atom_site_U_iso_or_equiv
_atom_site_adp_type
_atom_site_occupancy
_atom_site_symmetry_multiplicity
_atom_site_calc_flag
_atom_site_refinement_flags
C1 C 0.90265(4) 0.73510(9) 0.01041(10) 0.01655(16) Uani 1 1 d .
N1 N 0.83648(4) 0.75584(9) -0.01936(10) 0.02138(17) Uani 1 1 d .
H1A H 0.8219 0.8308 0.0256 0.026 Uiso 1 1 calc R
C2 C 0.92697(5) 0.61921(10) -0.06181(11) 0.02189(18) Uani 1 1 d .
H2A H 0.9742 0.6089 -0.0397 0.026 Uiso 1 1 calc R
C5 C 0.79327(5) 0.65794(11) -0.12032(12) 0.02484(19) Uani 1 1 d .
H5A H 0.7463 0.6714 -0.1416 0.030 Uiso 1 1 calc R
C3 C 0.88155(5) 0.51909(11) -0.16642(12) 0.0265(2) Uani 1 1 d .
H3A H 0.8970 0.4393 -0.2169 0.032 Uiso 1 1 calc R
C4 C 0.81300(5) 0.53849(11) -0.19540(12) 0.0262(2) Uani 1 1 d .
H4A H 0.7804 0.4715 -0.2650 0.031 Uiso 1 1 calc R
C6 C 0.95178(4) 0.83524(9) 0.13230(9) 0.01579(15) Uani 1 1 d .
N3 N 1.0000 0.75905(11) 0.2500 0.01695(19) Uani 1 2 d S
C8 C 1.0000 1.06820(13) 0.2500 0.0174(2) Uani 1 2 d S
H8 H 1.0000 1.1750 0.2500 0.021 Uiso 1 2 calc SR
C7 C 0.94953(4) 0.99267(9) 0.12553(10) 0.01636(16) Uani 1 1 d .
C9 C 0.89691(4) 1.08112(10) -0.00652(10) 0.01997(17) Uani 1 1 d .
H9A H 0.8767 1.0160 -0.1038 0.024 Uiso 1 1 calc R
H9B H 0.9191 1.1668 -0.0400 0.024 Uiso 1 1 calc R
C11 C 0.84075(5) 1.14075(12) 0.05003(12) 0.0260(2) Uani 1 1 d .
H11A H 0.8079 1.1970 -0.0397 0.039 Uiso 1 1 calc R
H11B H 0.8603 1.2073 0.1447 0.039 Uiso 1 1 calc R
H11C H 0.8180 1.0563 0.0814 0.039 Uiso 1 1 calc R

loop_
_atom_site_aniso_label
_atom_site_aniso_U_11
_atom_site_aniso_U_22
_atom_site_aniso_U_33
_atom_site_aniso_U_23
_atom_site_aniso_U_13
_atom_site_aniso_U_12
C1 0.0178(3) 0.0157(3) 0.0152(3) 0.0006(2) 0.0047(3) 0.0004(2)
N1 0.0181(3) 0.0228(4) 0.0239(3) -0.0048(3) 0.0082(3) -0.0017(2)
C2 0.0221(4) 0.0188(4) 0.0222(4) -0.0016(3) 0.0045(3) 0.0047(3)
C5 0.0197(4) 0.0262(4) 0.0266(4) -0.0036(3) 0.0056(3) -0.0044(3)
C3 0.0319(5) 0.0189(4) 0.0251(4) -0.0048(3) 0.0052(3) 0.0032(3)
C4 0.0293(4) 0.0206(4) 0.0236(4) -0.0032(3) 0.0028(3) -0.0045(3)
C6 0.0159(3) 0.0164(3) 0.0156(3) -0.0003(2) 0.0062(3) 0.0001(2)
N3 0.0163(4) 0.0172(4) 0.0166(4) 0.000 0.0049(3) 0.000
C8 0.0198(5) 0.0148(4) 0.0186(5) 0.000 0.0077(4) 0.000
C7 0.0173(3) 0.0168(3) 0.0160(3) 0.0010(2) 0.0071(3) 0.0010(2)
C9 0.0219(4) 0.0193(4) 0.0177(3) 0.0031(3) 0.0057(3) 0.0020(3)
C11 0.0219(4) 0.0289(4) 0.0242(4) -0.0013(3) 0.0043(3) 0.0073(3)

loop_
_atom_type_symbol
_atom_type_description
_atom_type_scat_dispersion_real
_atom_type_scat_dispersion_imag
_atom_type_scat_source
C C 0.0033 0.0016 'International Tables Vol C Tables 4.2.6.8 and 6.1.1.4'
H H 0.0000 0.0000 'International Tables Vol C Tables 4.2.6.8 and 6.1.1.4'
N N 0.0061 0.0033 'International Tables Vol C Tables 4.2.6.8 and 6.1.1.4'

loop_
_geom_angle_atom_site_label_1
_geom_angle_atom_site_label_2
_geom_angle_atom_site_label_3
_geom_angle
_geom_angle_site_symmetry_1
N1 C1 C2 122.47(8) .
N1 C1 C6 118.24(7) .
C2 C1 C6 119.20(7) .
C1 N1 C5 117.41(8) .
C3 C2 C1 119.38(8) .
N1 C5 C4 123.99(9) .
C4 C3 C2 118.37(9) .
C5 C4 C3 118.35(8) .
N3 C6 C7 122.70(8) .
N3 C6 C1 113.08(7) .
C7 C6 C1 124.21(7) .
C6 N3 C6 119.56(10) 2_755
C7 C8 C7 122.48(11) 2_755
C8 C7 C6 116.27(8) .
C8 C7 C9 119.82(8) .
C6 C7 C9 123.90(7) .
C7 C9 C11 112.53(7) .

loop_
_geom_bond_atom_site_label_1
_geom_bond_atom_site_label_2
_geom_bond_distance
_geom_bond_site_symmetry_2
C1 N1 1.3399(11) .
C1 C2 1.3944(12) .
C1 C6 1.4907(11) .
N1 C5 1.3415(12) .
C2 C3 1.3887(13) .
C5 C4 1.3846(14) .
C3 C4 1.3886(15) .
C6 N3 1.3464(9) .
C6 C7 1.4015(12) .
N3 C6 1.3463(9) 2_755
C8 C7 1.3963(10) 2_755
C8 C7 1.3963(10) .
C7 C9 1.5091(11) .
C9 C11 1.5269(13) .

loop_
_geom_torsion_atom_site_label_1
_geom_torsion_atom_site_label_2
_geom_torsion_atom_site_label_3
_geom_torsion_atom_site_label_4
_geom_torsion
_geom_torsion_site_symmetry_1
_geom_torsion_site_symmetry_4
C2 C1 N1 C5 1.37(13) . .
C6 C1 N1 C5 -175.29(8) . .
N1 C1 C2 C3 -1.21(14) . .
C6 C1 C2 C3 175.42(8) . .
C1 N1 C5 C4 -0.39(15) . .
C1 C2 C3 C4 0.03(14) . .
N1 C5 C4 C3 -0.73(16) . .
C2 C3 C4 C5 0.87(15) . .
N1 C1 C6 N3 127.16(7) . .
C2 C1 C6 N3 -49.61(10) . .
N1 C1 C6 C7 -53.88(11) . .
C2 C1 C6 C7 129.34(9) . .
C7 C6 N3 C6 0.44(6) . 2_755
C1 C6 N3 C6 179.42(7) . 2_755
C7 C8 C7 C6 0.39(5) 2_755 .
C7 C8 C7 C9 -179.29(8) 2_755 .
N3 C6 C7 C8 -0.84(10) . .
C1 C6 C7 C8 -179.70(6) . .
N3 C6 C7 C9 178.83(6) . .
C1 C6 C7 C9 -0.03(12) . .
C8 C7 C9 C11 -79.93(9) . .
C6 C7 C9 C11 100.41(10) . .
